data_7717976
loop_
_publ_author_name
'Singh, Vaibhav'
'Urunikulavan, Vajeeha'
'Bar, Arun Kumar'

_publ_section_title
;
 An insight en-route from CO2 fixation to CO32--bridged dinuclear
 lanthanide(III) complexes featuring inner coordination post-synthetic
 modification&#x2020;
;
_journal_name_full 'Dalton Transactions'
_journal_paper_doi 10.1039/D4DT03050H
_journal_year 2025
_chemical_formula_moiety 'C49 H42 N10 O10 Y2, C H4 O'
_chemical_formula_sum 'C50 H46 N10 O11 Y2'
_chemical_formula_weight 1140.79
_space_group_crystal_system monoclinic
_space_group_IT_number 14
_space_group_name_Hall '-P 2yn'
_space_group_name_H-M_alt 'P 1 21/n 1'
_atom_sites_solution_hydrogens mixed
_atom_sites_solution_primary dual
_audit_creation_date 2024-04-17
_audit_creation_method
;
Olex2 1.5
(compiled 2023.08.24 svn.re1ec1418 for OlexSys, GUI svn.r6817)
;
_audit_update_record
;
2024-08-20 deposited with the CCDC.	2025-02-04 downloaded from the CCDC.
;
_cell_angle_alpha 90
_cell_angle_beta 109.381(2)
_cell_angle_gamma 90
_cell_formula_units_Z 4
_cell_length_a 13.0195(6)
_cell_length_b 28.4143(15)
_cell_length_c 14.6931(7)
_cell_measurement_reflns_used 9949
_cell_measurement_temperature 100.00
_cell_measurement_theta_max 26.34
_cell_measurement_theta_min 2.31
_cell_volume 5127.5(4)
_computing_cell_refinement 'SAINT V8.40B (?, 2016)'
_computing_data_reduction 'SAINT V8.40B (?, 2016)'
_computing_molecular_graphics 'Olex2 1.5 (Dolomanov et al., 2009)'
_computing_publication_material 'Olex2 1.5 (Dolomanov et al., 2009)'
_computing_structure_refinement 'XL  (Sheldrick, 2008)'
_computing_structure_solution 'SHELXT 2018/2 (Sheldrick, 2018)'
_diffrn_ambient_temperature 100.0
_diffrn_measured_fraction_theta_full 0.998
_diffrn_measured_fraction_theta_max 0.997
_diffrn_measurement_device_type 'Bruker APEX-II CCD'
_diffrn_measurement_method '\f and \w scans'
_diffrn_radiation_type MoK\a
_diffrn_radiation_wavelength 0.71073
_diffrn_reflns_av_R_equivalents 0.0923
_diffrn_reflns_av_unetI/netI 0.0481
_diffrn_reflns_Laue_measured_fraction_full 0.998
_diffrn_reflns_Laue_measured_fraction_max 0.997
_diffrn_reflns_limit_h_max 16
_diffrn_reflns_limit_h_min -16
_diffrn_reflns_limit_k_max 35
_diffrn_reflns_limit_k_min -35
_diffrn_reflns_limit_l_max 18
_diffrn_reflns_limit_l_min -18
_diffrn_reflns_number 76086
_diffrn_reflns_point_group_measured_fraction_full 0.998
_diffrn_reflns_point_group_measured_fraction_max 0.997
_diffrn_reflns_theta_full 25.242
_diffrn_reflns_theta_max 26.433
_diffrn_reflns_theta_min 2.053
_exptl_absorpt_coefficient_mu 2.321
_exptl_absorpt_correction_T_max 0.7454
_exptl_absorpt_correction_T_min 0.6804
_exptl_absorpt_correction_type multi-scan
_exptl_absorpt_process_details
;
SADABS-2016/2 (Bruker,2016/2) was used for absorption correction.
wR2(int) was 0.0970 before and 0.0626 after correction.
The Ratio of minimum to maximum transmission is 0.9128.
The \l/2 correction factor is Not present.
;
_exptl_crystal_colour 'metallic yellowish yellow'
_exptl_crystal_colour_lustre metallic
_exptl_crystal_colour_modifier yellowish
_exptl_crystal_colour_primary yellow
_exptl_crystal_density_diffrn 1.478
_exptl_crystal_description plate
_exptl_crystal_F_000 2328
_exptl_crystal_size_max 0.12
_exptl_crystal_size_mid 0.1
_exptl_crystal_size_min 0.07
_refine_diff_density_max 0.503
_refine_diff_density_min -0.493
_refine_diff_density_rms 0.074
_refine_ls_extinction_method none
_refine_ls_goodness_of_fit_ref 1.047
_refine_ls_hydrogen_treatment mixed
_refine_ls_matrix_type full
_refine_ls_number_parameters 697
_refine_ls_number_reflns 10527
_refine_ls_number_restraints 31
_refine_ls_restrained_S_all 1.047
_refine_ls_R_factor_all 0.0640
_refine_ls_R_factor_gt 0.0379
_refine_ls_shift/su_max 0.001
_refine_ls_shift/su_mean 0.000
_refine_ls_structure_factor_coef Fsqd
_refine_ls_weighting_details 'w=1/[\s^2^(Fo^2^)+(0.0355P)^2^+4.8161P] where P=(Fo^2^+2Fc^2^)/3'
_refine_ls_weighting_scheme calc
_refine_ls_wR_factor_gt 0.0822
_refine_ls_wR_factor_ref 0.0922
_reflns_Friedel_coverage 0.000
_reflns_number_gt 7950
_reflns_number_total 10527
_reflns_threshold_expression 'I > 2\s(I)'
_cod_data_source_file d4dt03050h2.cif
_cod_data_source_block mo_vj11_ii_0m
_cod_database_code 7717976
_shelx_shelxl_version_number 2019/1
_shelx_space_group_comment
;
The symmetry employed for this shelxl refinement is uniquely defined
by the following loop, which should always be used as a source of
symmetry information in preference to the above space-group names.
They are only intended as comments.
;
_shelx_estimated_absorpt_t_max 0.854
_shelx_estimated_absorpt_t_min 0.768
_olex2_refinement_description
;
1. Fixed Uiso
 At 1.2 times of:
  All C(H) groups
 At 1.5 times of:
  All C(H,H,H) groups, All O(H) groups, All O(H,H) groups
2. Restrained distances
 O8-H8
 1 with sigma of 0.05
3. Uiso/Uaniso restraints and constraints
Uanis(C49) \\sim Ueq, Uanis(C48) \\sim Ueq: with sigma of 0.05 and sigma for
terminal atoms of 0.1
Uanis(C52) \\sim Ueq: with sigma of 0.005 and sigma for terminal atoms of 0.01
Uanis(C51) \\sim Ueq, Uanis(C50) \\sim Ueq, Uanis(C52) \\sim Ueq: with sigma of
0.005 and sigma for terminal atoms of 0.01
4. Others
 Fixed Sof: C49(0.3) C48(0.5) C52(0.3) C50(0.4) C51(0.5)
5.a Rotating group:
 O9(H9A,H9B)
5.b Aromatic/amide H refined with riding coordinates:
 C29(H29), C28(H28), C30(H30), C23(H23), C19(H19), C40(H40), C47(H47),
 C43(H43), C36(H36), C22(H22), C4(H4), C12(H12), C39(H39), C46(H46), C5(H5),
 C13(H13), C6(H6), C38(H38), C37(H37), C20(H20), C21(H21), C16(H16), C45(H45),
 C14(H14), C44(H44), C15(H15)
5.c Idealised Me refined as rotating group:
 C33(H33A,H33B,H33C), C25(H25A,H25B,H25C), C9(H9C,H9D,H9E), C1(H1A,H1B,H1C),
 C53(H53A,H53B,H53C)
5.d Idealised tetrahedral OH refined as rotating group:
 O10(H10), O13(H13A)
;
_olex2_submission_special_instructions 'No special instructions were received'

loop_
_space_group_symop_operation_xyz
'x, y, z'
'-x+1/2, y+1/2, -z+1/2'
'-x, -y, -z'
'x-1/2, -y-1/2, z-1/2'

loop_
_atom_site_label
_atom_site_type_symbol
_atom_site_fract_x
_atom_site_fract_y
_atom_site_fract_z
_atom_site_U_iso_or_equiv
_atom_site_adp_type
_atom_site_occupancy
_atom_site_site_symmetry_order
_atom_site_calc_flag
_atom_site_refinement_flags_posn
_atom_site_refinement_flags_adp
_atom_site_refinement_flags_occupancy
_atom_site_disorder_assembly
_atom_site_disorder_group
Y2 Y 0.20995(2) 0.50475(2) 0.07276(2) 0.01714(7) Uani 1 1 d . . . . .
Y1 Y 0.36294(2) 0.38537(2) 0.30412(2) 0.02018(8) Uani 1 1 d . . . . .
O7 O 0.10964(16) 0.52811(7) 0.16573(15) 0.0217(5) Uani 1 1 d . . . . .
O6 O 0.11451(15) 0.43674(7) 0.01353(14) 0.0205(4) Uani 1 1 d . . . . .
O9 O 0.06240(16) 0.53533(8) -0.05659(15) 0.0226(5) Uani 1 1 d . . . . .
H9A H 0.013485 0.546726 -0.034096 0.034 Uiso 1 1 d R U . . .
H9B H 0.029234 0.512361 -0.094283 0.034 Uiso 1 1 d R U . . .
O5 O 0.39001(16) 0.50693(7) 0.17345(14) 0.0217(4) Uani 1 1 d . . . . .
O4 O 0.46655(16) 0.44761(8) 0.27490(15) 0.0234(5) Uani 1 1 d . . . . .
O3 O 0.29121(15) 0.44683(7) 0.19225(15) 0.0221(5) Uani 1 1 d . . . . .
O2 O 0.17981(17) 0.37217(8) 0.26823(15) 0.0283(5) Uani 1 1 d . . . . .
O1 O 0.38689(16) 0.33260(8) 0.19621(15) 0.0253(5) Uani 1 1 d . . . . .
N8 N 0.31185(19) 0.55303(9) -0.00600(17) 0.0191(5) Uani 1 1 d . . . . .
N9 N 0.22519(19) 0.58859(9) 0.11649(17) 0.0196(5) Uani 1 1 d . . . . .
N6 N 0.2311(2) 0.41831(9) -0.07095(18) 0.0221(6) Uani 1 1 d . . . . .
N10 N 0.1728(2) 0.60513(9) 0.17881(18) 0.0217(6) Uani 1 1 d . . . . .
N4 N 0.2812(2) 0.42508(9) 0.40974(18) 0.0249(6) Uani 1 1 d . . . . .
N7 N 0.26451(19) 0.46456(9) -0.04898(18) 0.0208(5) Uani 1 1 d . . . . .
N1 N 0.5718(2) 0.32432(9) 0.28008(18) 0.0232(6) Uani 1 1 d . . . . .
N2 N 0.5482(2) 0.35432(9) 0.34525(18) 0.0226(6) Uani 1 1 d . . . . .
N5 N 0.1685(2) 0.42524(10) 0.3850(2) 0.0292(6) Uani 1 1 d . . . . .
N3 N 0.4895(2) 0.40996(9) 0.46088(18) 0.0244(6) Uani 1 1 d . . . . .
C29 C 0.4769(3) 0.59834(12) -0.0506(2) 0.0273(7) Uani 1 1 d . . . . .
H29 H 0.535886 0.613335 -0.063457 0.033 Uiso 1 1 calc R U . . .
C27 C 0.3618(2) 0.53162(11) -0.0618(2) 0.0215(6) Uani 1 1 d . . . . .
C28 C 0.4452(2) 0.55376(11) -0.0856(2) 0.0255(7) Uani 1 1 d . . . . .
H28 H 0.479415 0.538349 -0.125278 0.031 Uiso 1 1 calc R U . . .
C30 C 0.4230(2) 0.62114(11) 0.0029(2) 0.0251(7) Uani 1 1 d . . . . .
H30 H 0.441894 0.652451 0.024771 0.030 Uiso 1 1 calc R U . . .
C41 C 0.1558(2) 0.40781(10) -0.0324(2) 0.0188(6) Uani 1 1 d . . . . .
C31 C 0.3400(2) 0.59722(11) 0.0244(2) 0.0206(6) Uani 1 1 d . . . . .
C34 C 0.1156(2) 0.57053(11) 0.1988(2) 0.0206(6) Uani 1 1 d . . . . .
C32 C 0.2796(2) 0.61830(11) 0.0840(2) 0.0217(6) Uani 1 1 d . . . . .
C24 C 0.3863(2) 0.46793(11) 0.2148(2) 0.0198(6) Uani 1 1 d . . . . .
O10 O 0.4763(3) 0.32175(13) 0.6003(2) 0.0664(9) Uani 1 1 d . . . . .
H10 H 0.544034 0.318883 0.626151 0.100 Uiso 1 1 calc R U . . .
C26 C 0.3256(2) 0.48324(11) -0.0925(2) 0.0210(6) Uani 1 1 d . . . . .
C18 C 0.4971(3) 0.28730(11) 0.1267(2) 0.0258(7) Uani 1 1 d . . . . .
C35 C 0.0583(2) 0.58103(11) 0.2690(2) 0.0227(7) Uani 1 1 d . . . . .
C42 C 0.1178(2) 0.35814(11) -0.0435(2) 0.0225(7) Uani 1 1 d . . . . .
C23 C 0.5980(3) 0.26819(11) 0.1333(3) 0.0304(8) Uani 1 1 d . . . . .
H23 H 0.658344 0.272172 0.190773 0.037 Uiso 1 1 calc R U . . .
C10 C 0.1267(3) 0.39603(12) 0.3114(2) 0.0274(7) Uani 1 1 d . . . . .
C33 C 0.2839(3) 0.67010(11) 0.1013(3) 0.0314(8) Uani 1 1 d . . . . .
H33A H 0.347899 0.677677 0.157173 0.047 Uiso 1 1 calc R U . . .
H33B H 0.217864 0.680139 0.113853 0.047 Uiso 1 1 calc R U . . .
H33C H 0.288857 0.686517 0.044234 0.047 Uiso 1 1 calc R U . . .
C17 C 0.4831(3) 0.31649(11) 0.2062(2) 0.0243(7) Uani 1 1 d . . . . .
C19 C 0.4105(3) 0.28118(12) 0.0426(2) 0.0330(8) Uani 1 1 d . . . . .
H19 H 0.341537 0.294191 0.037113 0.040 Uiso 1 1 calc R U . . .
C40 C 0.0275(3) 0.54384(13) 0.3156(2) 0.0332(8) Uani 1 1 d . . . . .
H40 H 0.039892 0.512316 0.300292 0.040 Uiso 1 1 calc R U . . .
C11 C 0.0065(3) 0.38939(14) 0.2811(2) 0.0331(8) Uani 1 1 d . . . . .
C25 C 0.3579(3) 0.45966(13) -0.1700(2) 0.0313(8) Uani 1 1 d . . . . .
H25A H 0.336811 0.479498 -0.227804 0.047 Uiso 1 1 calc R U . . .
H25B H 0.321182 0.429139 -0.185411 0.047 Uiso 1 1 calc R U . . .
H25C H 0.436957 0.454902 -0.147435 0.047 Uiso 1 1 calc R U . . .
C47 C 0.1480(3) 0.32713(12) -0.1032(2) 0.0292(7) Uani 1 1 d . . . . .
H47 H 0.193162 0.337791 -0.138160 0.035 Uiso 1 1 calc R U . . .
C43 C 0.0523(3) 0.34189(12) 0.0073(3) 0.0353(8) Uani 1 1 d . . . . .
H43 H 0.030539 0.362726 0.048145 0.042 Uiso 1 1 calc R U . . .
C36 C 0.0394(2) 0.62692(12) 0.2920(2) 0.0265(7) Uani 1 1 d . . . . .
H36 H 0.060264 0.652542 0.260409 0.032 Uiso 1 1 calc R U . . .
C22 C 0.6109(3) 0.24347(13) 0.0565(3) 0.0379(9) Uani 1 1 d . . . . .
H22 H 0.679954 0.230653 0.061454 0.045 Uiso 1 1 calc R U . . .
C8 C 0.3360(3) 0.44642(12) 0.4886(2) 0.0269(7) Uani 1 1 d . . . . .
C4 C 0.6730(3) 0.42049(13) 0.5646(2) 0.0355(8) Uani 1 1 d . . . . .
H4 H 0.748289 0.413686 0.579890 0.043 Uiso 1 1 calc R U . . .
C12 C -0.0592(3) 0.41884(15) 0.3132(3) 0.0413(9) Uani 1 1 d . . . . .
H12 H -0.028036 0.444255 0.355309 0.050 Uiso 1 1 calc R U . . .
C9 C 0.2862(3) 0.47323(14) 0.5507(3) 0.0372(9) Uani 1 1 d . . . . .
H9C H 0.274755 0.452089 0.599098 0.056 Uiso 1 1 calc R U . . .
H9D H 0.216214 0.486345 0.510609 0.056 Uiso 1 1 calc R U . . .
H9E H 0.335078 0.498856 0.583056 0.056 Uiso 1 1 calc R U . . .
C39 C -0.0213(3) 0.55288(15) 0.3844(3) 0.0447(10) Uani 1 1 d . . . . .
H39 H -0.042153 0.527361 0.416261 0.054 Uiso 1 1 calc R U . . .
C3 C 0.5965(3) 0.39999(12) 0.4846(2) 0.0270(7) Uani 1 1 d . . . . .
C46 C 0.1130(3) 0.28095(12) -0.1122(3) 0.0337(8) Uani 1 1 d . . . . .
H46 H 0.133549 0.260112 -0.153704 0.040 Uiso 1 1 calc R U . . .
C7 C 0.4551(3) 0.43932(12) 0.5180(2) 0.0261(7) Uani 1 1 d . . . . .
C5 C 0.6378(3) 0.45088(14) 0.6214(3) 0.0411(9) Uani 1 1 d . . . . .
H5 H 0.688999 0.465518 0.675815 0.049 Uiso 1 1 calc R U . . .
C1 C 0.7411(3) 0.34836(14) 0.4488(2) 0.0345(8) Uani 1 1 d . . . . .
H1A H 0.758547 0.330202 0.508684 0.052 Uiso 1 1 calc R U . . .
H1B H 0.791245 0.375048 0.458343 0.052 Uiso 1 1 calc R U . . .
H1C H 0.748383 0.328161 0.397182 0.052 Uiso 1 1 calc R U . . .
C13 C -0.1709(3) 0.41099(17) 0.2834(3) 0.0523(12) Uani 1 1 d . . . . .
H13 H -0.216242 0.431554 0.304099 0.063 Uiso 1 1 calc R U . . .
C6 C 0.5279(3) 0.45993(13) 0.5988(3) 0.0375(9) Uani 1 1 d . . . . .
H6 H 0.502755 0.480115 0.638456 0.045 Uiso 1 1 calc R U . . .
C38 C -0.0400(3) 0.59839(15) 0.4074(3) 0.0419(10) Uani 1 1 d . . . . .
H38 H -0.073271 0.604257 0.454871 0.050 Uiso 1 1 calc R U . . .
C37 C -0.0098(3) 0.63544(14) 0.3607(2) 0.0363(9) Uani 1 1 d . . . . .
H37 H -0.022828 0.666901 0.375846 0.044 Uiso 1 1 calc R U . . .
C2 C 0.6267(2) 0.36617(12) 0.4213(2) 0.0253(7) Uani 1 1 d . . . . .
C20 C 0.4232(3) 0.25617(14) -0.0344(3) 0.0395(9) Uani 1 1 d . . . . .
H20 H 0.362954 0.252017 -0.091820 0.047 Uiso 1 1 calc R U . . .
C21 C 0.5232(3) 0.23740(13) -0.0274(3) 0.0420(10) Uani 1 1 d . . . . .
H21 H 0.531896 0.220355 -0.079993 0.050 Uiso 1 1 calc R U . . .
C16 C -0.0406(3) 0.35240(16) 0.2196(3) 0.0462(10) Uani 1 1 d . . . . .
H16 H 0.003505 0.332327 0.196342 0.055 Uiso 1 1 calc R U . . .
C45 C 0.0483(3) 0.26508(12) -0.0611(3) 0.0381(9) Uani 1 1 d . . . . .
H45 H 0.024339 0.233293 -0.067227 0.046 Uiso 1 1 calc R U . . .
C14 C -0.2162(3) 0.3735(2) 0.2239(3) 0.0617(15) Uani 1 1 d . . . . .
H14 H -0.292290 0.367842 0.205220 0.074 Uiso 1 1 calc R U . . .
C44 C 0.0183(3) 0.29532(14) -0.0012(3) 0.0478(10) Uani 1 1 d . . . . .
H44 H -0.025836 0.284275 0.034510 0.057 Uiso 1 1 calc R U . . .
C15 C -0.1519(3) 0.3447(2) 0.1920(3) 0.0615(14) Uani 1 1 d . . . . .
H15 H -0.183484 0.319095 0.150562 0.074 Uiso 1 1 calc R U . . .
C53 C 0.4311(5) 0.3411(3) 0.6688(4) 0.095(2) Uani 1 1 d . . . . .
H53A H 0.355413 0.350477 0.635510 0.143 Uiso 1 1 calc R U . . .
H53B H 0.473522 0.368754 0.699684 0.143 Uiso 1 1 calc R U . . .
H53C H 0.433434 0.317457 0.717885 0.143 Uiso 1 1 calc R U . . .
C49 C 0.1685(9) 0.2795(4) 0.3203(9) 0.033(3) Uani 0.3 1 d . U P . .
C48 C 0.2703(6) 0.2983(3) 0.4155(6) 0.0427(19) Uani 0.5 1 d . U P . .
O13 O 0.1974(3) 0.17524(11) 0.1725(2) 0.0576(8) Uani 1 1 d . . . . .
H13A H 0.230218 0.153609 0.209750 0.086 Uiso 1 1 calc R U . . .
C52 C 0.2734(10) 0.2213(4) 0.1911(8) 0.034(3) Uani 0.3 1 d . U P . .
C50 C 0.2346(8) 0.2693(3) 0.2353(8) 0.041(2) Uani 0.4 1 d . U P . .
C51 C 0.2277(5) 0.2639(2) 0.1624(5) 0.0308(15) Uani 0.5 1 d . U P . .
O8 O 0.3600(2) 0.32245(9) 0.41067(18) 0.0325(6) Uani 1 1 d D . . . .
H8 H 0.396(4) 0.3217(17) 0.470(3) 0.069(16) Uiso 1 1 d D . . . .

loop_
_atom_site_aniso_label
_atom_site_aniso_U_11
_atom_site_aniso_U_22
_atom_site_aniso_U_33
_atom_site_aniso_U_23
_atom_site_aniso_U_13
_atom_site_aniso_U_12
Y2 0.01564(13) 0.01784(15) 0.01908(14) 0.00020(12) 0.00727(11) 0.00060(11)
Y1 0.01953(14) 0.01996(16) 0.01962(15) 0.00005(12) 0.00457(11) -0.00047(12)
O7 0.0216(11) 0.0222(12) 0.0233(11) -0.0009(9) 0.0099(9) 0.0002(9)
O6 0.0180(10) 0.0191(11) 0.0254(11) -0.0034(9) 0.0083(9) -0.0001(8)
O9 0.0184(10) 0.0242(12) 0.0255(11) 0.0010(9) 0.0079(9) 0.0006(9)
O5 0.0197(10) 0.0211(12) 0.0237(11) 0.0022(9) 0.0064(9) -0.0010(9)
O4 0.0168(10) 0.0270(12) 0.0241(11) 0.0032(9) 0.0038(9) 0.0001(9)
O3 0.0173(10) 0.0229(12) 0.0239(11) 0.0043(9) 0.0040(9) -0.0014(8)
O2 0.0234(11) 0.0336(13) 0.0263(12) 0.0004(10) 0.0062(10) -0.0045(10)
O1 0.0239(11) 0.0239(12) 0.0259(12) -0.0039(9) 0.0056(9) -0.0005(9)
N8 0.0188(12) 0.0203(14) 0.0192(13) 0.0024(10) 0.0076(10) 0.0025(10)
N9 0.0203(12) 0.0198(14) 0.0199(13) -0.0005(10) 0.0083(10) 0.0019(10)
N6 0.0234(13) 0.0175(13) 0.0252(14) -0.0038(11) 0.0078(11) -0.0011(10)
N10 0.0247(13) 0.0205(14) 0.0220(13) -0.0003(11) 0.0106(11) 0.0034(11)
N4 0.0249(14) 0.0257(15) 0.0230(14) 0.0008(11) 0.0067(11) 0.0011(11)
N7 0.0194(12) 0.0200(14) 0.0238(13) -0.0016(11) 0.0084(11) 0.0003(10)
N1 0.0266(14) 0.0200(14) 0.0232(14) 0.0021(11) 0.0086(11) 0.0014(11)
N2 0.0257(13) 0.0195(14) 0.0218(13) 0.0012(11) 0.0069(11) 0.0022(11)
N5 0.0228(14) 0.0367(17) 0.0287(15) -0.0003(13) 0.0094(12) -0.0004(12)
N3 0.0238(13) 0.0262(15) 0.0206(13) -0.0001(11) 0.0039(11) -0.0009(11)
C29 0.0240(16) 0.0262(18) 0.0363(19) 0.0071(14) 0.0161(14) -0.0009(13)
C27 0.0202(15) 0.0232(17) 0.0230(16) 0.0042(13) 0.0095(13) 0.0021(12)
C28 0.0249(16) 0.0261(18) 0.0303(17) 0.0028(14) 0.0156(14) 0.0041(13)
C30 0.0277(16) 0.0197(17) 0.0293(17) 0.0037(13) 0.0113(14) -0.0020(13)
C41 0.0179(14) 0.0201(16) 0.0163(15) -0.0019(12) 0.0028(12) 0.0028(12)
C31 0.0197(15) 0.0190(16) 0.0237(16) 0.0046(13) 0.0080(12) 0.0014(12)
C34 0.0166(14) 0.0243(17) 0.0190(15) 0.0014(13) 0.0033(12) 0.0042(12)
C32 0.0232(15) 0.0185(16) 0.0232(16) -0.0001(13) 0.0076(13) -0.0002(12)
C24 0.0199(15) 0.0233(17) 0.0191(15) -0.0027(13) 0.0102(12) 0.0014(12)
O10 0.074(2) 0.081(2) 0.0371(17) 0.0092(16) 0.0095(16) 0.000(2)
C26 0.0180(14) 0.0246(17) 0.0219(15) 0.0007(13) 0.0088(12) 0.0036(12)
C18 0.0357(18) 0.0147(16) 0.0296(18) 0.0012(13) 0.0144(15) -0.0062(13)
C35 0.0158(14) 0.0302(18) 0.0208(16) -0.0011(13) 0.0044(12) 0.0038(13)
C42 0.0213(15) 0.0213(16) 0.0227(16) -0.0012(13) 0.0041(13) 0.0006(12)
C23 0.0399(19) 0.0207(17) 0.0341(19) 0.0014(14) 0.0167(16) 0.0001(15)
C10 0.0230(16) 0.035(2) 0.0247(17) 0.0077(14) 0.0082(14) -0.0032(14)
C33 0.0399(19) 0.0210(18) 0.041(2) -0.0014(15) 0.0233(17) -0.0020(15)
C17 0.0328(18) 0.0156(16) 0.0264(17) 0.0027(13) 0.0124(14) -0.0034(13)
C19 0.040(2) 0.0290(19) 0.0347(19) -0.0057(15) 0.0180(16) -0.0105(16)
C40 0.040(2) 0.032(2) 0.035(2) 0.0011(16) 0.0228(17) 0.0029(16)
C11 0.0258(17) 0.050(2) 0.0247(17) 0.0110(16) 0.0098(14) -0.0043(16)
C25 0.0333(18) 0.039(2) 0.0280(18) -0.0063(15) 0.0186(15) -0.0029(15)
C47 0.0300(17) 0.0289(19) 0.0285(18) -0.0051(15) 0.0095(14) -0.0023(14)
C43 0.047(2) 0.0226(18) 0.044(2) -0.0048(16) 0.0264(18) -0.0039(16)
C36 0.0248(16) 0.0283(18) 0.0269(17) -0.0033(14) 0.0091(14) 0.0044(13)
C22 0.051(2) 0.029(2) 0.045(2) 0.0026(17) 0.0304(19) 0.0035(17)
C8 0.0314(17) 0.0254(18) 0.0238(17) -0.0009(14) 0.0089(14) 0.0004(14)
C4 0.0289(18) 0.039(2) 0.0293(19) -0.0030(16) -0.0030(15) 0.0037(16)
C12 0.0305(19) 0.050(2) 0.047(2) 0.0161(19) 0.0171(17) 0.0008(17)
C9 0.040(2) 0.045(2) 0.0291(19) -0.0091(17) 0.0156(16) 0.0028(17)
C39 0.057(3) 0.047(3) 0.044(2) 0.0057(19) 0.036(2) 0.005(2)
C3 0.0258(17) 0.0271(18) 0.0240(17) 0.0044(14) 0.0027(14) 0.0031(14)
C46 0.040(2) 0.0259(19) 0.0343(19) -0.0110(15) 0.0105(16) -0.0050(15)
C7 0.0311(17) 0.0258(18) 0.0192(16) -0.0011(13) 0.0054(13) 0.0022(14)
C5 0.038(2) 0.041(2) 0.031(2) -0.0115(17) -0.0064(16) 0.0037(17)
C1 0.0248(17) 0.046(2) 0.0284(18) 0.0033(16) 0.0034(14) 0.0072(16)
C13 0.029(2) 0.071(3) 0.059(3) 0.029(2) 0.018(2) 0.006(2)
C6 0.039(2) 0.037(2) 0.0288(19) -0.0096(16) 0.0006(16) 0.0035(16)
C38 0.039(2) 0.059(3) 0.035(2) -0.0058(19) 0.0229(17) 0.0087(19)
C37 0.0350(19) 0.043(2) 0.0325(19) -0.0120(17) 0.0135(16) 0.0089(17)
C2 0.0216(15) 0.0278(18) 0.0232(16) 0.0045(14) 0.0032(13) 0.0025(13)
C20 0.047(2) 0.042(2) 0.032(2) -0.0107(17) 0.0166(17) -0.0171(18)
C21 0.069(3) 0.030(2) 0.040(2) -0.0096(17) 0.036(2) -0.0152(19)
C16 0.035(2) 0.073(3) 0.032(2) 0.001(2) 0.0128(17) -0.017(2)
C45 0.046(2) 0.0195(18) 0.048(2) -0.0053(16) 0.0154(18) -0.0084(16)
C14 0.024(2) 0.115(5) 0.044(2) 0.024(3) 0.0076(18) -0.014(2)
C44 0.063(3) 0.030(2) 0.062(3) -0.0043(19) 0.037(2) -0.0136(19)
C15 0.037(2) 0.112(4) 0.035(2) -0.003(2) 0.0102(19) -0.034(3)
C53 0.090(4) 0.141(6) 0.055(3) 0.010(4) 0.024(3) 0.001(4)
C49 0.040(6) 0.017(6) 0.053(7) 0.014(5) 0.031(6) 0.003(5)
C48 0.044(4) 0.034(4) 0.052(5) 0.013(4) 0.017(4) -0.009(3)
O13 0.077(2) 0.053(2) 0.0467(18) 0.0116(15) 0.0247(16) 0.0074(16)
C52 0.039(4) 0.031(4) 0.032(4) 0.003(4) 0.012(4) -0.004(4)
C50 0.035(4) 0.028(4) 0.056(4) 0.006(3) 0.009(3) -0.002(3)
C51 0.023(3) 0.028(3) 0.038(3) 0.006(3) 0.005(3) -0.003(2)
O8 0.0344(13) 0.0328(14) 0.0320(14) 0.0088(11) 0.0134(12) 0.0019(11)

loop_
_atom_type_symbol
_atom_type_description
_atom_type_scat_dispersion_real
_atom_type_scat_dispersion_imag
_atom_type_scat_source
C C 0.0033 0.0016 'International Tables Vol C Tables 4.2.6.8 and 6.1.1.4'
H H 0.0000 0.0000 'International Tables Vol C Tables 4.2.6.8 and 6.1.1.4'
N N 0.0061 0.0033 'International Tables Vol C Tables 4.2.6.8 and 6.1.1.4'
O O 0.0106 0.0060 'International Tables Vol C Tables 4.2.6.8 and 6.1.1.4'
Y Y -2.7962 3.5667 'International Tables Vol C Tables 4.2.6.8 and 6.1.1.4'

loop_
_geom_angle_atom_site_label_1
_geom_angle_atom_site_label_2
_geom_angle_atom_site_label_3
_geom_angle
_geom_angle_site_symmetry_1
_geom_angle_site_symmetry_3
_geom_angle_publ_flag
O7 Y2 O6 97.24(7) . . ?
O7 Y2 O9 84.31(7) . . ?
O7 Y2 O5 105.58(7) . . ?
O7 Y2 O3 87.83(7) . . ?
O7 Y2 N8 128.90(8) . . ?
O7 Y2 N9 64.78(8) . . ?
O7 Y2 N7 161.40(8) . . ?
O7 Y2 C24 98.99(8) . . ?
O6 Y2 O9 79.23(7) . . ?
O6 Y2 O5 124.52(7) . . ?
O6 Y2 O3 75.59(7) . . ?
O6 Y2 N8 126.83(8) . . ?
O6 Y2 N9 153.82(7) . . ?
O6 Y2 N7 65.10(8) . . ?
O6 Y2 C24 100.22(8) . . ?
O9 Y2 O3 152.41(7) . . ?
O9 Y2 N8 80.68(7) . . ?
O9 Y2 N9 80.11(8) . . ?
O9 Y2 N7 86.50(8) . . ?
O9 Y2 C24 176.70(8) . . ?
O5 Y2 O9 151.47(7) . . ?
O5 Y2 O3 56.02(7) . . ?
O5 Y2 N8 72.26(7) . . ?
O5 Y2 N9 80.25(8) . . ?
O5 Y2 N7 90.09(8) . . ?
O5 Y2 C24 27.48(8) . . ?
O3 Y2 N8 123.87(7) . . ?
O3 Y2 N9 119.95(8) . . ?
O3 Y2 N7 92.93(8) . . ?
O3 Y2 C24 28.61(8) . . ?
N8 Y2 N9 64.62(8) . . ?
N8 Y2 C24 97.18(8) . . ?
N9 Y2 C24 101.30(8) . . ?
N7 Y2 N8 64.98(8) . . ?
N7 Y2 N9 129.26(8) . . ?
N7 Y2 C24 90.31(8) . . ?
O4 Y1 O3 55.66(7) . . ?
O4 Y1 N4 99.61(8) . . ?
O4 Y1 N2 74.81(8) . . ?
O4 Y1 N3 73.07(8) . . ?
O4 Y1 C24 27.18(7) . . ?
O4 Y1 O8 145.06(8) . . ?
O3 Y1 N4 86.88(8) . . ?
O3 Y1 N2 124.52(8) . . ?
O3 Y1 N3 115.48(8) . . ?
O3 Y1 C24 28.51(7) . . ?
O3 Y1 O8 156.93(8) . . ?
O2 Y1 O4 134.18(8) . . ?
O2 Y1 O3 79.68(7) . . ?
O2 Y1 N4 65.24(8) . . ?
O2 Y1 N2 149.41(8) . . ?
O2 Y1 N3 125.91(8) . . ?
O2 Y1 C24 107.49(8) . . ?
O2 Y1 O8 77.66(8) . . ?
O1 Y1 O4 98.56(8) . . ?
O1 Y1 O3 96.66(7) . . ?
O1 Y1 O2 95.98(8) . . ?
O1 Y1 N4 160.05(8) . . ?
O1 Y1 N2 65.37(8) . . ?
O1 Y1 N3 129.64(8) . . ?
O1 Y1 C24 99.61(8) . . ?
O1 Y1 O8 89.95(8) . . ?
N4 Y1 N2 127.85(8) . . ?
N4 Y1 N3 64.37(9) . . ?
N4 Y1 C24 92.86(9) . . ?
N2 Y1 C24 99.74(8) . . ?
N3 Y1 N2 64.53(9) . . ?
N3 Y1 C24 93.38(9) . . ?
O8 Y1 N4 79.80(9) . . ?
O8 Y1 N2 78.28(8) . . ?
O8 Y1 N3 75.45(9) . . ?
O8 Y1 C24 168.45(9) . . ?
C34 O7 Y2 121.48(18) . . ?
C41 O6 Y2 117.75(17) . . ?
Y2 O9 H9A 109.4 . . ?
Y2 O9 H9B 109.5 . . ?
H9A O9 H9B 104.4 . . ?
C24 O5 Y2 95.22(17) . . ?
C24 O4 Y1 94.60(17) . . ?
Y1 O3 Y2 175.92(10) . . ?
C24 O3 Y2 91.24(17) . . ?
C24 O3 Y1 92.28(17) . . ?
C10 O2 Y1 119.4(2) . . ?
C17 O1 Y1 120.29(19) . . ?
C27 N8 Y2 118.7(2) . . ?
C31 N8 Y2 119.83(19) . . ?
C31 N8 C27 119.4(3) . . ?
N10 N9 Y2 118.97(17) . . ?
C32 N9 Y2 122.9(2) . . ?
C32 N9 N10 118.1(3) . . ?
C41 N6 N7 109.5(2) . . ?
C34 N10 N9 109.2(2) . . ?
N5 N4 Y1 118.84(19) . . ?
C8 N4 Y1 124.2(2) . . ?
C8 N4 N5 117.0(3) . . ?
N6 N7 Y2 118.20(18) . . ?
C26 N7 Y2 123.6(2) . . ?
C26 N7 N6 118.2(3) . . ?
C17 N1 N2 109.7(2) . . ?
N1 N2 Y1 118.42(17) . . ?
C2 N2 Y1 123.7(2) . . ?
C2 N2 N1 117.8(3) . . ?
C10 N5 N4 108.8(3) . . ?
C3 N3 Y1 119.9(2) . . ?
C3 N3 C7 119.5(3) . . ?
C7 N3 Y1 119.9(2) . . ?
C28 C29 H29 120.0 . . ?
C30 C29 H29 120.0 . . ?
C30 C29 C28 119.9(3) . . ?
N8 C27 C28 121.4(3) . . ?
N8 C27 C26 115.9(3) . . ?
C28 C27 C26 122.6(3) . . ?
C29 C28 C27 118.8(3) . . ?
C29 C28 H28 120.6 . . ?
C27 C28 H28 120.6 . . ?
C29 C30 H30 120.7 . . ?
C29 C30 C31 118.6(3) . . ?
C31 C30 H30 120.7 . . ?
O6 C41 N6 125.4(3) . . ?
O6 C41 C42 118.8(3) . . ?
N6 C41 C42 115.8(3) . . ?
N8 C31 C30 121.7(3) . . ?
N8 C31 C32 115.8(3) . . ?
C30 C31 C32 122.5(3) . . ?
O7 C34 N10 125.2(3) . . ?
O7 C34 C35 117.8(3) . . ?
N10 C34 C35 116.9(3) . . ?
N9 C32 C31 114.7(3) . . ?
N9 C32 C33 125.2(3) . . ?
C31 C32 C33 120.1(3) . . ?
Y2 C24 Y1 119.34(10) . . ?
O5 C24 Y2 57.30(14) . . ?
O5 C24 Y1 175.7(2) . . ?
O5 C24 O3 117.3(3) . . ?
O4 C24 Y2 174.5(2) . . ?
O4 C24 Y1 58.22(15) . . ?
O4 C24 O5 125.4(3) . . ?
O4 C24 O3 117.3(3) . . ?
O3 C24 Y2 60.16(14) . . ?
O3 C24 Y1 59.21(15) . . ?
C53 O10 H10 109.5 . . ?
N7 C26 C27 114.8(3) . . ?
N7 C26 C25 124.7(3) . . ?
C27 C26 C25 120.6(3) . . ?
C23 C18 C17 121.3(3) . . ?
C19 C18 C23 118.9(3) . . ?
C19 C18 C17 119.7(3) . . ?
C40 C35 C34 118.8(3) . . ?
C40 C35 C36 119.4(3) . . ?
C36 C35 C34 121.7(3) . . ?
C47 C42 C41 121.2(3) . . ?
C43 C42 C41 119.9(3) . . ?
C43 C42 C47 118.9(3) . . ?
C18 C23 H23 119.8 . . ?
C22 C23 C18 120.5(3) . . ?
C22 C23 H23 119.8 . . ?
O2 C10 N5 126.3(3) . . ?
O2 C10 C11 118.2(3) . . ?
N5 C10 C11 115.4(3) . . ?
C32 C33 H33A 109.5 . . ?
C32 C33 H33B 109.5 . . ?
C32 C33 H33C 109.5 . . ?
H33A C33 H33B 109.5 . . ?
H33A C33 H33C 109.5 . . ?
H33B C33 H33C 109.5 . . ?
O1 C17 N1 125.8(3) . . ?
O1 C17 C18 118.2(3) . . ?
N1 C17 C18 116.0(3) . . ?
C18 C19 H19 119.6 . . ?
C18 C19 C20 120.7(3) . . ?
C20 C19 H19 119.6 . . ?
C35 C40 H40 120.1 . . ?
C39 C40 C35 119.7(3) . . ?
C39 C40 H40 120.1 . . ?
C12 C11 C10 121.8(3) . . ?
C12 C11 C16 119.2(3) . . ?
C16 C11 C10 119.0(3) . . ?
C26 C25 H25A 109.5 . . ?
C26 C25 H25B 109.5 . . ?
C26 C25 H25C 109.5 . . ?
H25A C25 H25B 109.5 . . ?
H25A C25 H25C 109.5 . . ?
H25B C25 H25C 109.5 . . ?
C42 C47 H47 119.7 . . ?
C46 C47 C42 120.7(3) . . ?
C46 C47 H47 119.7 . . ?
C42 C43 H43 119.9 . . ?
C42 C43 C44 120.3(3) . . ?
C44 C43 H43 119.9 . . ?
C35 C36 H36 119.9 . . ?
C37 C36 C35 120.2(3) . . ?
C37 C36 H36 119.9 . . ?
C23 C22 H22 120.0 . . ?
C23 C22 C21 120.1(4) . . ?
C21 C22 H22 120.0 . . ?
N4 C8 C9 124.5(3) . . ?
N4 C8 C7 114.3(3) . . ?
C7 C8 C9 121.1(3) . . ?
C3 C4 H4 120.5 . . ?
C5 C4 H4 120.5 . . ?
C5 C4 C3 119.0(3) . . ?
C11 C12 H12 120.2 . . ?
C11 C12 C13 119.7(4) . . ?
C13 C12 H12 120.2 . . ?
C8 C9 H9C 109.5 . . ?
C8 C9 H9D 109.5 . . ?
C8 C9 H9E 109.5 . . ?
H9C C9 H9D 109.5 . . ?
H9C C9 H9E 109.5 . . ?
H9D C9 H9E 109.5 . . ?
C40 C39 H39 119.5 . . ?
C38 C39 C40 120.9(4) . . ?
C38 C39 H39 119.5 . . ?
N3 C3 C4 121.3(3) . . ?
N3 C3 C2 116.1(3) . . ?
C4 C3 C2 122.6(3) . . ?
C47 C46 H46 120.0 . . ?
C45 C46 C47 120.1(3) . . ?
C45 C46 H46 120.0 . . ?
N3 C7 C8 115.6(3) . . ?
N3 C7 C6 121.2(3) . . ?
C6 C7 C8 123.2(3) . . ?
C4 C5 H5 120.1 . . ?
C4 C5 C6 119.7(3) . . ?
C6 C5 H5 120.1 . . ?
H1A C1 H1B 109.5 . . ?
H1A C1 H1C 109.5 . . ?
H1B C1 H1C 109.5 . . ?
C2 C1 H1A 109.5 . . ?
C2 C1 H1B 109.5 . . ?
C2 C1 H1C 109.5 . . ?
C12 C13 H13 119.8 . . ?
C14 C13 C12 120.4(4) . . ?
C14 C13 H13 119.8 . . ?
C7 C6 C5 119.3(3) . . ?
C7 C6 H6 120.4 . . ?
C5 C6 H6 120.4 . . ?
C39 C38 H38 120.3 . . ?
C39 C38 C37 119.4(3) . . ?
C37 C38 H38 120.3 . . ?
C36 C37 H37 119.8 . . ?
C38 C37 C36 120.3(3) . . ?
C38 C37 H37 119.8 . . ?
N2 C2 C3 114.7(3) . . ?
N2 C2 C1 125.4(3) . . ?
C3 C2 C1 119.9(3) . . ?
C19 C20 H20 120.0 . . ?
C21 C20 C19 120.1(4) . . ?
C21 C20 H20 120.0 . . ?
C22 C21 H21 120.1 . . ?
C20 C21 C22 119.8(3) . . ?
C20 C21 H21 120.1 . . ?
C11 C16 H16 119.9 . . ?
C15 C16 C11 120.2(4) . . ?
C15 C16 H16 119.9 . . ?
C46 C45 H45 120.0 . . ?
C44 C45 C46 120.0(3) . . ?
C44 C45 H45 120.0 . . ?
C13 C14 H14 120.0 . . ?
C15 C14 C13 120.0(4) . . ?
C15 C14 H14 120.0 . . ?
C43 C44 H44 119.9 . . ?
C45 C44 C43 120.2(4) . . ?
C45 C44 H44 119.9 . . ?
C16 C15 H15 119.8 . . ?
C14 C15 C16 120.4(5) . . ?
C14 C15 H15 119.8 . . ?
O10 C53 H53A 109.5 . . ?
O10 C53 H53B 109.5 . . ?
O10 C53 H53C 109.5 . . ?
H53A C53 H53B 109.5 . . ?
H53A C53 H53C 109.5 . . ?
H53B C53 H53C 109.5 . . ?
C48 C49 C50 102.0(7) . . ?
O8 C48 C49 124.7(7) . . ?
C52 O13 H13A 109.5 . . ?
O13 C52 C50 119.0(8) . . ?
C51 C52 O13 119.5(8) . . ?
C51 C52 C50 39.4(5) . . ?
C52 C50 C49 134.3(8) . . ?
C51 C50 C49 147.8(10) . . ?
C51 C50 C52 54.5(7) . . ?
C50 C51 C52 86.1(9) . . ?
Y1 O8 H8 125(3) . . ?
C48 O8 Y1 127.3(4) . . ?
C48 O8 H8 97(3) . . ?

loop_
_geom_bond_atom_site_label_1
_geom_bond_atom_site_label_2
_geom_bond_distance
_geom_bond_site_symmetry_2
_geom_bond_publ_flag
Y2 O7 2.279(2) . ?
Y2 O6 2.306(2) . ?
Y2 O9 2.374(2) . ?
Y2 O5 2.321(2) . ?
Y2 O3 2.383(2) . ?
Y2 N8 2.450(2) . ?
Y2 N9 2.458(2) . ?
Y2 N7 2.419(2) . ?
Y2 C24 2.747(3) . ?
Y1 O4 2.348(2) . ?
Y1 O3 2.367(2) . ?
Y1 O2 2.295(2) . ?
Y1 O1 2.278(2) . ?
Y1 N4 2.431(3) . ?
Y1 N2 2.448(2) . ?
Y1 N3 2.447(3) . ?
Y1 C24 2.754(3) . ?
Y1 O8 2.385(2) . ?
O7 C34 1.292(4) . ?
O6 C41 1.289(3) . ?
O9 H9A 0.8714 . ?
O9 H9B 0.8721 . ?
O5 C24 1.272(4) . ?
O4 C24 1.262(3) . ?
O3 C24 1.315(3) . ?
O2 C10 1.277(4) . ?
O1 C17 1.295(4) . ?
N8 C27 1.348(4) . ?
N8 C31 1.342(4) . ?
N9 N10 1.393(3) . ?
N9 C32 1.291(4) . ?
N6 N7 1.388(3) . ?
N6 C41 1.318(4) . ?
N10 C34 1.324(4) . ?
N4 N5 1.390(4) . ?
N4 C8 1.292(4) . ?
N7 C26 1.289(4) . ?
N1 N2 1.391(3) . ?
N1 C17 1.316(4) . ?
N2 C2 1.284(4) . ?
N5 C10 1.329(4) . ?
N3 C3 1.349(4) . ?
N3 C7 1.361(4) . ?
C29 H29 0.9500 . ?
C29 C28 1.378(5) . ?
C29 C30 1.377(4) . ?
C27 C28 1.396(4) . ?
C27 C26 1.475(4) . ?
C28 H28 0.9500 . ?
C30 H30 0.9500 . ?
C30 C31 1.400(4) . ?
C41 C42 1.487(4) . ?
C31 C32 1.483(4) . ?
C34 C35 1.490(4) . ?
C32 C33 1.492(4) . ?
O10 H10 0.8400 . ?
O10 C53 1.434(6) . ?
C26 C25 1.497(4) . ?
C18 C23 1.396(5) . ?
C18 C17 1.492(4) . ?
C18 C19 1.380(5) . ?
C35 C40 1.388(5) . ?
C35 C36 1.389(4) . ?
C42 C47 1.389(4) . ?
C42 C43 1.387(5) . ?
C23 H23 0.9500 . ?
C23 C22 1.385(5) . ?
C10 C11 1.489(4) . ?
C33 H33A 0.9800 . ?
C33 H33B 0.9800 . ?
C33 H33C 0.9800 . ?
C19 H19 0.9500 . ?
C19 C20 1.391(5) . ?
C40 H40 0.9500 . ?
C40 C39 1.386(5) . ?
C11 C12 1.387(5) . ?
C11 C16 1.389(5) . ?
C25 H25A 0.9800 . ?
C25 H25B 0.9800 . ?
C25 H25C 0.9800 . ?
C47 H47 0.9500 . ?
C47 C46 1.381(5) . ?
C43 H43 0.9500 . ?
C43 C44 1.388(5) . ?
C36 H36 0.9500 . ?
C36 C37 1.385(5) . ?
C22 H22 0.9500 . ?
C22 C21 1.386(5) . ?
C8 C9 1.491(4) . ?
C8 C7 1.479(4) . ?
C4 H4 0.9500 . ?
C4 C3 1.391(4) . ?
C4 C5 1.380(5) . ?
C12 H12 0.9500 . ?
C12 C13 1.391(5) . ?
C9 H9C 0.9800 . ?
C9 H9D 0.9800 . ?
C9 H9E 0.9800 . ?
C39 H39 0.9500 . ?
C39 C38 1.378(5) . ?
C3 C2 1.478(5) . ?
C46 H46 0.9500 . ?
C46 C45 1.377(5) . ?
C7 C6 1.380(5) . ?
C5 H5 0.9500 . ?
C5 C6 1.382(5) . ?
C1 H1A 0.9800 . ?
C1 H1B 0.9800 . ?
C1 H1C 0.9800 . ?
C1 C2 1.496(4) . ?
C13 H13 0.9500 . ?
C13 C14 1.379(7) . ?
C6 H6 0.9500 . ?
C38 H38 0.9500 . ?
C38 C37 1.383(5) . ?
C37 H37 0.9500 . ?
C20 H20 0.9500 . ?
C20 C21 1.378(5) . ?
C21 H21 0.9500 . ?
C16 H16 0.9500 . ?
C16 C15 1.386(5) . ?
C45 H45 0.9500 . ?
C45 C44 1.377(5) . ?
C14 H14 0.9500 . ?
C14 C15 1.361(7) . ?
C44 H44 0.9500 . ?
C15 H15 0.9500 . ?
C53 H53A 0.9800 . ?
C53 H53B 0.9800 . ?
C53 H53C 0.9800 . ?
C49 C48 1.664(15) . ?
C49 C50 1.761(16) . ?
C48 O8 1.376(7) . ?
O13 H13A 0.8400 . ?
O13 C52 1.609(12) . ?
C52 C50 1.659(16) . ?
C52 C51 1.353(13) . ?
C50 C51 1.056(12) . ?
O8 H8 0.84(3) . ?

loop_
_geom_torsion_atom_site_label_1
_geom_torsion_atom_site_label_2
_geom_torsion_atom_site_label_3
_geom_torsion_atom_site_label_4
_geom_torsion
_geom_torsion_site_symmetry_1
_geom_torsion_site_symmetry_2
_geom_torsion_site_symmetry_3
_geom_torsion_site_symmetry_4
_geom_torsion_publ_flag
Y2 O7 C34 N10 4.3(4) . . . . ?
Y2 O7 C34 C35 -172.30(18) . . . . ?
Y2 O6 C41 N6 -19.1(4) . . . . ?
Y2 O6 C41 C42 160.46(19) . . . . ?
Y2 O5 C24 O4 174.2(3) . . . . ?
Y2 O5 C24 O3 -5.0(3) . . . . ?
Y2 O3 C24 Y1 -177.93(11) . . . . ?
Y2 O3 C24 O5 4.9(3) . . . . ?
Y2 O3 C24 O4 -174.4(2) . . . . ?
Y2 N8 C27 C28 -161.2(2) . . . . ?
Y2 N8 C27 C26 16.7(3) . . . . ?
Y2 N8 C31 C30 160.9(2) . . . . ?
Y2 N8 C31 C32 -17.5(3) . . . . ?
Y2 N9 N10 C34 -4.1(3) . . . . ?
Y2 N9 C32 C31 -4.8(4) . . . . ?
Y2 N9 C32 C33 174.5(2) . . . . ?
Y2 N7 C26 C27 0.6(4) . . . . ?
Y2 N7 C26 C25 -178.2(2) . . . . ?
Y1 O4 C24 O5 177.2(3) . . . . ?
Y1 O4 C24 O3 -3.6(3) . . . . ?
Y1 O3 C24 Y2 177.93(11) . . . . ?
Y1 O3 C24 O5 -177.2(2) . . . . ?
Y1 O3 C24 O4 3.5(3) . . . . ?
Y1 O2 C10 N5 -8.1(4) . . . . ?
Y1 O2 C10 C11 175.2(2) . . . . ?
Y1 O1 C17 N1 6.8(4) . . . . ?
Y1 O1 C17 C18 -171.7(2) . . . . ?
Y1 N4 N5 C10 9.5(3) . . . . ?
Y1 N4 C8 C9 176.2(3) . . . . ?
Y1 N4 C8 C7 -8.3(4) . . . . ?
Y1 N2 C2 C3 1.0(4) . . . . ?
Y1 N2 C2 C1 -179.5(2) . . . . ?
Y1 N3 C3 C4 168.2(3) . . . . ?
Y1 N3 C3 C2 -12.0(4) . . . . ?
Y1 N3 C7 C8 12.0(4) . . . . ?
Y1 N3 C7 C6 -169.2(3) . . . . ?
O7 C34 C35 C40 17.4(4) . . . . ?
O7 C34 C35 C36 -165.4(3) . . . . ?
O6 C41 C42 C47 171.0(3) . . . . ?
O6 C41 C42 C43 -9.9(4) . . . . ?
O2 C10 C11 C12 -169.8(3) . . . . ?
O2 C10 C11 C16 10.7(5) . . . . ?
N8 C27 C28 C29 0.3(5) . . . . ?
N8 C27 C26 N7 -11.4(4) . . . . ?
N8 C27 C26 C25 167.5(3) . . . . ?
N8 C31 C32 N9 14.4(4) . . . . ?
N8 C31 C32 C33 -165.0(3) . . . . ?
N9 N10 C34 O7 0.2(4) . . . . ?
N9 N10 C34 C35 176.8(2) . . . . ?
N6 N7 C26 C27 -177.2(2) . . . . ?
N6 N7 C26 C25 4.0(4) . . . . ?
N6 C41 C42 C47 -9.4(4) . . . . ?
N6 C41 C42 C43 169.7(3) . . . . ?
N10 N9 C32 C31 175.4(2) . . . . ?
N10 N9 C32 C33 -5.2(4) . . . . ?
N10 C34 C35 C40 -159.6(3) . . . . ?
N10 C34 C35 C36 17.6(4) . . . . ?
N4 N5 C10 O2 -1.3(5) . . . . ?
N4 N5 C10 C11 175.4(3) . . . . ?
N4 C8 C7 N3 -2.7(4) . . . . ?
N4 C8 C7 C6 178.5(3) . . . . ?
N7 N6 C41 O6 4.0(4) . . . . ?
N7 N6 C41 C42 -175.6(2) . . . . ?
N1 N2 C2 C3 177.0(3) . . . . ?
N1 N2 C2 C1 -3.4(5) . . . . ?
N2 N1 C17 O1 -2.3(4) . . . . ?
N2 N1 C17 C18 176.1(2) . . . . ?
N5 N4 C8 C9 -3.7(5) . . . . ?
N5 N4 C8 C7 171.8(3) . . . . ?
N5 C10 C11 C12 13.1(5) . . . . ?
N5 C10 C11 C16 -166.3(3) . . . . ?
N3 C3 C2 N2 7.2(4) . . . . ?
N3 C3 C2 C1 -172.4(3) . . . . ?
N3 C7 C6 C5 0.6(6) . . . . ?
C29 C30 C31 N8 -0.2(5) . . . . ?
C29 C30 C31 C32 178.1(3) . . . . ?
C27 N8 C31 C30 -2.6(4) . . . . ?
C27 N8 C31 C32 179.0(3) . . . . ?
C28 C29 C30 C31 3.0(5) . . . . ?
C28 C27 C26 N7 166.5(3) . . . . ?
C28 C27 C26 C25 -14.7(4) . . . . ?
C30 C29 C28 C27 -3.1(5) . . . . ?
C30 C31 C32 N9 -164.0(3) . . . . ?
C30 C31 C32 C33 16.6(4) . . . . ?
C41 N6 N7 Y2 12.3(3) . . . . ?
C41 N6 N7 C26 -169.7(3) . . . . ?
C41 C42 C47 C46 179.4(3) . . . . ?
C41 C42 C43 C44 -178.7(3) . . . . ?
C31 N8 C27 C28 2.5(4) . . . . ?
C31 N8 C27 C26 -179.6(3) . . . . ?
C34 C35 C40 C39 177.0(3) . . . . ?
C34 C35 C36 C37 -177.2(3) . . . . ?
C32 N9 N10 C34 175.6(3) . . . . ?
C26 C27 C28 C29 -177.4(3) . . . . ?
C18 C23 C22 C21 -0.2(5) . . . . ?
C18 C19 C20 C21 -0.4(5) . . . . ?
C35 C40 C39 C38 0.1(6) . . . . ?
C35 C36 C37 C38 0.3(5) . . . . ?
C42 C47 C46 C45 -0.6(5) . . . . ?
C42 C43 C44 C45 -0.8(6) . . . . ?
C23 C18 C17 O1 -179.0(3) . . . . ?
C23 C18 C17 N1 2.4(4) . . . . ?
C23 C18 C19 C20 0.4(5) . . . . ?
C23 C22 C21 C20 0.2(5) . . . . ?
C10 C11 C12 C13 -179.5(3) . . . . ?
C10 C11 C16 C15 178.5(3) . . . . ?
C17 N1 N2 Y1 -2.8(3) . . . . ?
C17 N1 N2 C2 -179.0(3) . . . . ?
C17 C18 C23 C22 -176.3(3) . . . . ?
C17 C18 C19 C20 176.6(3) . . . . ?
C19 C18 C23 C22 -0.1(5) . . . . ?
C19 C18 C17 O1 4.8(4) . . . . ?
C19 C18 C17 N1 -173.7(3) . . . . ?
C19 C20 C21 C22 0.1(6) . . . . ?
C40 C35 C36 C37 0.0(5) . . . . ?
C40 C39 C38 C37 0.2(6) . . . . ?
C11 C12 C13 C14 1.4(6) . . . . ?
C11 C16 C15 C14 0.8(7) . . . . ?
C47 C42 C43 C44 0.4(5) . . . . ?
C47 C46 C45 C44 0.1(6) . . . . ?
C43 C42 C47 C46 0.3(5) . . . . ?
C36 C35 C40 C39 -0.2(5) . . . . ?
C8 N4 N5 C10 -170.5(3) . . . . ?
C8 C7 C6 C5 179.3(3) . . . . ?
C4 C3 C2 N2 -173.1(3) . . . . ?
C4 C3 C2 C1 7.4(5) . . . . ?
C4 C5 C6 C7 -1.7(6) . . . . ?
C12 C11 C16 C15 -1.0(6) . . . . ?
C12 C13 C14 C15 -1.7(6) . . . . ?
C9 C8 C7 N3 172.9(3) . . . . ?
C9 C8 C7 C6 -5.8(5) . . . . ?
C39 C38 C37 C36 -0.4(6) . . . . ?
C3 N3 C7 C8 -177.3(3) . . . . ?
C3 N3 C7 C6 1.4(5) . . . . ?
C3 C4 C5 C6 0.8(6) . . . . ?
C46 C45 C44 C43 0.6(6) . . . . ?
C7 N3 C3 C4 -2.4(5) . . . . ?
C7 N3 C3 C2 177.4(3) . . . . ?
C5 C4 C3 N3 1.3(5) . . . . ?
C5 C4 C3 C2 -178.4(3) . . . . ?
C13 C14 C15 C16 0.6(7) . . . . ?
C16 C11 C12 C13 -0.1(5) . . . . ?
C49 C48 O8 Y1 43.5(10) . . . . ?
C49 C50 C51 C52 -118.4(17) . . . . ?
C48 C49 C50 C52 105.5(11) . . . . ?
C48 C49 C50 C51 -163.1(16) . . . . ?
O13 C52 C50 C49 36.8(15) . . . . ?
O13 C52 C50 C51 -102.3(10) . . . . ?
O13 C52 C51 C50 100.9(10) . . . . ?
C50 C49 C48 O8 30.0(10) . . . . ?
C51 C52 C50 C49 139.1(13) . . . . ?
